data_7702235
loop_
_publ_author_name
'Hollingsworth, Ryan L.'
'Beattie, Jeffrey W.'
'Grass, Amanda'
'Martin, Philip D.'
'Groysman, Stanislav'
'Lord, Richard L.'

_publ_section_title
;
 Reactions of dicobalt octacarbonyl with dinucleating and mononucleating
 bis(imino)pyridine ligands.
;
_journal_issue 43
_journal_name_full 'Dalton transactions (Cambridge, England : 2003)'
_journal_page_first 15353
_journal_page_last 15363
_journal_paper_doi 10.1039/c8dt03405b
_journal_volume 47
_journal_year 2018
_chemical_formula_moiety 'C50 H54 Co N6, C4 Co O4, 2(C4 H8 O), C3.92 O'
_chemical_formula_sum 'C65.922 H70 Co2 N6 O7'
_chemical_formula_weight 1176.25
_space_group_crystal_system monoclinic
_space_group_IT_number 14
_space_group_name_Hall '-P 2ybc'
_space_group_name_H-M_alt 'P 1 21/c 1'
_symmetry_Int_Tables_number 14
_audit_creation_date 2018-09-25
_audit_creation_method
;
Olex2 1.2
(compiled 2017.08.10 svn.r3458 for OlexSys, GUI svn.r5381)
;
_audit_update_record
;
2018-09-25 deposited with the CCDC.
2018-09-27 downloaded from the CCDC.
;
_cell_angle_alpha 90
_cell_angle_beta 99.304(3)
_cell_angle_gamma 90
_cell_formula_units_Z 4
_cell_length_a 19.9171(10)
_cell_length_b 16.0470(8)
_cell_length_c 18.9243(9)
_cell_measurement_reflns_used 9224
_cell_measurement_temperature 100(2)
_cell_measurement_theta_max 27.24
_cell_measurement_theta_min 1.64
_cell_volume 5968.8(5)
_computing_molecular_graphics 'Olex2 (Dolomanov et al., 2009)'
_computing_publication_material 'Olex2 (Dolomanov et al., 2009)'
_computing_structure_refinement 'olex2.refine (Bourhis et al., 2015)'
_computing_structure_solution 'SHELXS-97 (Sheldrick, 1990)'
_diffrn_ambient_temperature 100.1
_diffrn_measured_fraction_theta_full 0.9948
_diffrn_measured_fraction_theta_max 0.9948
_diffrn_measurement_device_type 'Bruker Apex2'
_diffrn_radiation_type 'Mo K\a'
_diffrn_radiation_wavelength 0.71073
_diffrn_reflns_av_R_equivalents 0.0680
_diffrn_reflns_av_unetI/netI 0.0551
_diffrn_reflns_limit_h_max 25
_diffrn_reflns_limit_h_min -25
_diffrn_reflns_limit_k_max 20
_diffrn_reflns_limit_k_min -20
_diffrn_reflns_limit_l_max 23
_diffrn_reflns_limit_l_min -24
_diffrn_reflns_number 100311
_diffrn_reflns_theta_full 27.2430
_diffrn_reflns_theta_max 27.24
_diffrn_reflns_theta_min 1.64
_exptl_absorpt_coefficient_mu 0.614
_exptl_absorpt_correction_T_max 0.9700
_exptl_absorpt_correction_T_min 0.8871
_exptl_absorpt_correction_type empirical
_exptl_absorpt_process_details SADABS
_exptl_crystal_colour 'dark blue'
_exptl_crystal_colour_modifier dark
_exptl_crystal_colour_primary blue
_exptl_crystal_density_diffrn 1.3088
_exptl_crystal_density_method 'not measured'
_exptl_crystal_description plates
_exptl_crystal_F_000 2473.9219
_exptl_crystal_size_max 0.2
_exptl_crystal_size_mid 0.17
_exptl_crystal_size_min 0.05
_refine_diff_density_max 2.6943
_refine_diff_density_min -0.8525
_refine_diff_density_rms 0.1330
_refine_ls_d_res_high 0.7763
_refine_ls_d_res_low 12.4304
_refine_ls_goodness_of_fit_ref 1.0506
_refine_ls_hydrogen_treatment constr
_refine_ls_matrix_type full
_refine_ls_number_constraints 108
_refine_ls_number_parameters 718
_refine_ls_number_reflns 13292
_refine_ls_number_restraints 1
_refine_ls_restrained_S_all 1.0506
_refine_ls_R_factor_all 0.0934
_refine_ls_R_factor_gt 0.0583
_refine_ls_shift/su_max 0.0007
_refine_ls_shift/su_mean 0.0000
_refine_ls_structure_factor_coef Fsqd
_refine_ls_weighting_details 'w=1/[\s^2^(Fo^2^)+(0.0693P)^2^+11.8031P] where P=(Fo^2^+2Fc^2^)/3'
_refine_ls_weighting_scheme calc
_refine_ls_wR_factor_gt 0.1454
_refine_ls_wR_factor_ref 0.1668
_reflns_Friedel_coverage 0.0
_reflns_limit_h_max 25
_reflns_limit_h_min -25
_reflns_limit_k_max 20
_reflns_limit_k_min 0
_reflns_limit_l_max 24
_reflns_limit_l_min 0
_reflns_number_gt 9224
_reflns_number_total 13292
_reflns_threshold_expression I>=2u(I)
_cod_data_source_file c8dt03405b2.cif
_cod_data_source_block sg783
_cod_database_code 7702235
_olex2_refinement_description
;
1. Fixed Uiso
 At 1.2 times of:
  All C(H) groups, All C(H,H) groups
 At 1.5 times of:
  All C(H,H,H) groups
2. Restrained distances
 C68-O7
 1.4 with sigma of 0.02
3.a Secondary CH2 refined with riding coordinates:
 C62(H62a,H62b), C61(H61a,H61b), C59(H59a,H59b), C60(H60a,H60b), C57(H57a,
 H57b), C56(H56a,H56b), C58(H58a,H58b), C55(H55a,H55b)
3.b Aromatic/amide H refined with riding coordinates:
 C2(H2), C1(H1), C21(H21), C19(H19), C4(H4), C5(H5), C6(H6), C10(H10),
 C12(H12), C36(H36), C38(H38), C27(H27), C30(H30), C29(H29), C28(H28), C32(H32),
  C45(H45), C47(H47)
3.c Idealised Me refined as rotating group:
 C23(H23a,H23b,H23c), C25(H25a,H25b,H25c), C24(H24a,H24b,H24c), C14(H14a,H14b,
 H14c), C16(H16a,H16b,H16c), C15(H15a,H15b,H15c), C40(H40a,H40b,H40c), C41(H41a,
 H41b,H41c), C35(H35a,H35b,H35c), C49(H49a,H49b,H49c), C50(H50a,H50b,H50c),
 C44(H44a,H44b,H44c)
;
_olex2_submission_original_sample_id sg783
_olex2_submission_special_instructions 'No special instructions were received'

loop_
_space_group_symop_id
_space_group_symop_operation_xyz
1 x,y,z
2 -x,y+1/2,-z+1/2
3 -x,-y,-z
4 x,-y-1/2,z-1/2

loop_
_atom_site_label
_atom_site_type_symbol
_atom_site_fract_x
_atom_site_fract_y
_atom_site_fract_z
_atom_site_U_iso_or_equiv
_atom_site_adp_type
_atom_site_occupancy
_atom_site_refinement_flags_posn
_atom_site_disorder_group
Co1 Co 0.25949(2) 0.08454(3) 0.23400(2) 0.01497(11) Uani 1.000000 . .
Co2 Co 0.77420(3) 0.07378(3) 0.22266(3) 0.02760(14) Uani 1.000000 . .
N1 N 0.32242(14) 0.05583(16) 0.16682(13) 0.0179(6) Uani 1.000000 . .
N4 N 0.29790(13) 0.00608(16) 0.31328(13) 0.0172(5) Uani 1.000000 . .
O1 O 0.78273(15) -0.07877(16) 0.14096(14) 0.0375(7) Uani 1.000000 . .
O2 O 0.76082(15) 0.21535(17) 0.12518(15) 0.0418(7) Uani 1.000000 . .
O5 O 0.59213(18) 0.9212(2) 0.01477(18) 0.0605(10) Uani 1.000000 . .
N3 N 0.20385(13) 0.14952(17) 0.28928(14) 0.0186(6) Uani 1.000000 . .
N2 N 0.27382(13) 0.18702(16) 0.19936(13) 0.0171(5) Uani 1.000000 . .
C33 C 0.33680(16) 0.02156(19) 0.38329(16) 0.0176(6) Uani 1.000000 . .
N5 N 0.20368(13) -0.01863(16) 0.20245(13) 0.0178(6) Uani 1.000000 . .
O3 O 0.90399(17) 0.0937(2) 0.31756(16) 0.0515(8) Uani 1.000000 . .
O4 O 0.66121(18) 0.0585(2) 0.30231(19) 0.0580(9) Uani 1.000000 . .
C53 C 0.7655(2) 0.1594(2) 0.16412(19) 0.0295(8) Uani 1.000000 . .
C66 C 0.5134(3) 0.7817(4) 0.8991(4) 0.0738(16) Uiso 1.000000 . .
O7 O 0.4812(3) 0.7923(4) 0.8240(4) 0.139(2) Uiso 1.000000 D .
O6 O 0.0646(2) 0.1861(3) 0.7946(2) 0.0888(14) Uani 1.000000 . .
C62 C 0.0039(3) 0.2215(4) 0.7998(3) 0.0611(14) Uani 1.000000 . .
H62a H -0.0189(3) 0.1903(4) 0.8343(3) 0.0733(17) Uiso 1.000000 R .
H62b H 0.0105(3) 0.2798(4) 0.8165(3) 0.0733(17) Uiso 1.000000 R .
C61 C -0.0386(3) 0.2190(5) 0.7262(3) 0.090(2) Uani 1.000000 . .
H61a H -0.0844(3) 0.1960(5) 0.7282(3) 0.107(3) Uiso 1.000000 R .
H61b H -0.0436(3) 0.2754(5) 0.7047(3) 0.107(3) Uiso 1.000000 R .
C59 C 0.0576(3) 0.1340(3) 0.7342(3) 0.0522(12) Uani 1.000000 . .
H59a H 0.0996(3) 0.1357(3) 0.7126(3) 0.0626(14) Uiso 1.000000 R .
H59b H 0.0500(3) 0.0758(3) 0.7484(3) 0.0626(14) Uiso 1.000000 R .
C60 C 0.0010(4) 0.1620(5) 0.6834(3) 0.099(3) Uani 1.000000 . .
H60a H -0.0274(4) 0.1143(5) 0.6633(3) 0.118(3) Uiso 1.000000 R .
H60b H 0.0166(4) 0.1928(5) 0.6438(3) 0.118(3) Uiso 1.000000 R .
C2 C 0.20223(18) 0.2296(2) 0.27478(17) 0.0225(7) Uani 1.000000 . .
H2 H 0.17633(18) 0.2679(2) 0.29761(17) 0.0270(9) Uiso 1.000000 R .
C7 C 0.24176(17) 0.2549(2) 0.22273(17) 0.0212(7) Uani 1.000000 . .
C3 C 0.31871(16) 0.1979(2) 0.15219(16) 0.0187(7) Uani 1.000000 . .
C1 C 0.34388(17) 0.1197(2) 0.13365(16) 0.0204(7) Uani 1.000000 . .
H1 H 0.37397(17) 0.1140(2) 0.09978(16) 0.0245(8) Uiso 1.000000 R .
C17 C 0.33649(17) -0.0261(2) 0.14044(16) 0.0197(7) Uani 1.000000 . .
C22 C 0.29581(18) -0.0539(2) 0.07750(17) 0.0232(7) Uani 1.000000 . .
C21 C 0.3026(2) -0.1362(2) 0.05664(19) 0.0311(8) Uani 1.000000 . .
H21 H 0.2741(2) -0.1563(2) 0.01504(19) 0.0374(10) Uiso 1.000000 R .
C20 C 0.3496(2) -0.1894(2) 0.0946(2) 0.0346(9) Uani 1.000000 . .
C23 C 0.3529(3) -0.2803(3) 0.0749(3) 0.0580(14) Uani 1.000000 . .
H23a H 0.3272(15) -0.3135(4) 0.1048(13) 0.087(2) Uiso 1.000000 GR .
H23b H 0.3333(16) -0.2878(4) 0.0244(6) 0.087(2) Uiso 1.000000 GR .
H23c H 0.4005(3) -0.2987(6) 0.0827(18) 0.087(2) Uiso 1.000000 GR .
C19 C 0.3930(2) -0.1576(2) 0.15306(19) 0.0303(8) Uani 1.000000 . .
H19 H 0.4277(2) -0.1925(2) 0.17762(19) 0.0363(10) Uiso 1.000000 R .
C18 C 0.38746(18) -0.0763(2) 0.17688(17) 0.0237(7) Uani 1.000000 . .
C25 C 0.43851(18) -0.0451(2) 0.23876(18) 0.0271(8) Uani 1.000000 . .
H25a H 0.4573(9) 0.0082(8) 0.2258(5) 0.0407(12) Uiso 1.000000 GR .
H25b H 0.4161(3) -0.0372(15) 0.2807(4) 0.0407(12) Uiso 1.000000 GR .
H25c H 0.4753(7) -0.0858(7) 0.2500(9) 0.0407(12) Uiso 1.000000 GR .
C24 C 0.24730(19) 0.0030(2) 0.03080(18) 0.0277(8) Uani 1.000000 . .
H24a H 0.2285(10) 0.0438(10) 0.0608(2) 0.0415(12) Uiso 1.000000 GR .
H24b H 0.2717(3) 0.0323(12) -0.0028(9) 0.0415(12) Uiso 1.000000 GR .
H24c H 0.2102(7) -0.0299(3) 0.0040(10) 0.0415(12) Uiso 1.000000 GR .
C4 C 0.33214(18) 0.2771(2) 0.12841(17) 0.0242(7) Uani 1.000000 . .
H4 H 0.36358(18) 0.2842(2) 0.09612(17) 0.0291(9) Uiso 1.000000 R .
C5 C 0.2997(2) 0.3454(2) 0.15179(18) 0.0280(8) Uani 1.000000 . .
H5 H 0.3088(2) 0.3996(2) 0.13563(18) 0.0336(10) Uiso 1.000000 R .
C6 C 0.2540(2) 0.3345(2) 0.19883(18) 0.0276(8) Uani 1.000000 . .
H6 H 0.2311(2) 0.3811(2) 0.21469(18) 0.0331(9) Uiso 1.000000 R .
C8 C 0.17526(16) 0.12518(19) 0.35171(16) 0.0178(6) Uani 1.000000 . .
C9 C 0.11405(17) 0.0818(2) 0.34620(17) 0.0227(7) Uani 1.000000 . .
C10 C 0.08972(19) 0.0598(2) 0.40830(18) 0.0265(8) Uani 1.000000 . .
H10 H 0.04793(19) 0.0304(2) 0.40444(18) 0.0318(9) Uiso 1.000000 R .
C11 C 0.12433(18) 0.0794(2) 0.47572(17) 0.0228(7) Uani 1.000000 . .
C12 C 0.18404(18) 0.1247(2) 0.47950(17) 0.0224(7) Uani 1.000000 . .
H12 H 0.20829(18) 0.1391(2) 0.52530(17) 0.0269(9) Uiso 1.000000 R .
C13 C 0.20980(17) 0.1499(2) 0.41920(17) 0.0198(7) Uani 1.000000 . .
C14 C 0.27177(18) 0.2051(2) 0.42838(18) 0.0258(8) Uani 1.000000 . .
H14a H 0.2580(2) 0.2632(3) 0.4332(13) 0.0386(11) Uiso 1.000000 GR .
H14b H 0.3030(6) 0.1884(10) 0.4715(7) 0.0386(11) Uiso 1.000000 GR .
H14c H 0.2946(7) 0.1997(11) 0.3865(6) 0.0386(11) Uiso 1.000000 GR .
C16 C 0.0973(2) 0.0564(2) 0.54299(19) 0.0334(9) Uani 1.000000 . .
H16a H 0.0542(7) 0.0262(14) 0.5304(2) 0.0501(13) Uiso 1.000000 GR .
H16b H 0.1304(6) 0.0208(13) 0.5730(7) 0.0501(13) Uiso 1.000000 GR .
H16c H 0.0897(13) 0.1071(3) 0.5694(7) 0.0501(13) Uiso 1.000000 GR .
C15 C 0.07173(19) 0.0620(3) 0.27479(19) 0.0379(10) Uani 1.000000 . .
H15a H 0.0763(11) 0.1071(9) 0.2409(5) 0.0569(15) Uiso 1.000000 GR .
H15b H 0.0875(10) 0.0096(9) 0.2565(7) 0.0569(15) Uiso 1.000000 GR .
H15c H 0.0239(3) 0.0565(18) 0.2805(3) 0.0569(15) Uiso 1.000000 GR .
C34 C 0.31617(17) -0.01762(19) 0.44276(16) 0.0195(7) Uani 1.000000 . .
C36 C 0.35528(18) -0.0043(2) 0.51007(17) 0.0226(7) Uani 1.000000 . .
H36 H 0.34203(18) -0.0306(2) 0.55063(17) 0.0271(9) Uiso 1.000000 R .
C37 C 0.41261(18) 0.0458(2) 0.51981(17) 0.0241(7) Uani 1.000000 . .
C38 C 0.42946(17) 0.0861(2) 0.46054(18) 0.0240(7) Uani 1.000000 . .
H38 H 0.46823(17) 0.1214(2) 0.46678(18) 0.0287(9) Uiso 1.000000 R .
C39 C 0.39212(16) 0.0772(2) 0.39199(17) 0.0201(7) Uani 1.000000 . .
C40 C 0.41307(18) 0.1291(2) 0.33324(18) 0.0250(7) Uani 1.000000 . .
H40a H 0.4009(11) 0.1874(3) 0.3397(7) 0.0375(11) Uiso 1.000000 GR .
H40b H 0.4624(2) 0.1245(12) 0.3348(8) 0.0375(11) Uiso 1.000000 GR .
H40c H 0.3896(9) 0.1091(10) 0.28681(19) 0.0375(11) Uiso 1.000000 GR .
C41 C 0.4546(2) 0.0564(3) 0.59323(19) 0.0325(9) Uani 1.000000 . .
H41a H 0.4433(10) 0.1096(8) 0.6137(6) 0.0487(13) Uiso 1.000000 GR .
H41b H 0.4447(10) 0.0107(9) 0.6243(4) 0.0487(13) Uiso 1.000000 GR .
H41c H 0.5031(2) 0.0556(17) 0.5892(3) 0.0487(13) Uiso 1.000000 GR .
C35 C 0.25197(18) -0.0686(2) 0.43912(18) 0.0249(7) Uani 1.000000 . .
H35a H 0.2164(4) -0.0451(9) 0.4027(9) 0.0373(11) Uiso 1.000000 GR .
H35b H 0.2611(4) -0.1263(4) 0.4265(13) 0.0373(11) Uiso 1.000000 GR .
H35c H 0.2367(7) -0.0676(12) 0.4858(4) 0.0373(11) Uiso 1.000000 GR .
C27 C 0.28505(17) -0.07054(19) 0.29620(16) 0.0187(7) Uani 1.000000 . .
H27 H 0.30795(17) -0.11455(19) 0.32380(16) 0.0224(8) Uiso 1.000000 R .
C26 C 0.23434(17) -0.0879(2) 0.23328(16) 0.0185(6) Uani 1.000000 . .
C31 C 0.15205(16) -0.0290(2) 0.14755(16) 0.0175(6) Uani 1.000000 . .
C30 C 0.13091(18) -0.1076(2) 0.12246(17) 0.0235(7) Uani 1.000000 . .
H30 H 0.09387(18) -0.1132(2) 0.08426(17) 0.0282(9) Uiso 1.000000 R .
C29 C 0.16395(19) -0.1775(2) 0.15328(18) 0.0262(8) Uani 1.000000 . .
H29 H 0.15080(19) -0.2315(2) 0.13577(18) 0.0315(9) Uiso 1.000000 R .
C28 C 0.21636(18) -0.1675(2) 0.20990(17) 0.0233(7) Uani 1.000000 . .
H28 H 0.23966(18) -0.2146(2) 0.23239(17) 0.0279(9) Uiso 1.000000 R .
C32 C 0.11627(16) 0.0470(2) 0.11806(16) 0.0185(7) Uani 1.000000 . .
H32 H 0.13399(16) 0.1003(2) 0.13276(16) 0.0223(8) Uiso 1.000000 R .
N6 N 0.06212(14) 0.04113(17) 0.07329(14) 0.0208(6) Uani 1.000000 . .
C42 C 0.02410(17) 0.1140(2) 0.05120(16) 0.0202(7) Uani 1.000000 . .
C43 C 0.04801(18) 0.1775(2) 0.01123(17) 0.0238(7) Uani 1.000000 . .
C45 C 0.0052(2) 0.2453(2) -0.00853(18) 0.0285(8) Uani 1.000000 . .
H45 H 0.0203(2) 0.2883(2) -0.03664(18) 0.0343(10) Uiso 1.000000 R .
C46 C -0.0584(2) 0.2521(2) 0.01132(18) 0.0294(8) Uani 1.000000 . .
C47 C -0.08124(19) 0.1872(2) 0.04966(17) 0.0283(8) Uani 1.000000 . .
H47 H -0.12519(19) 0.1907(2) 0.06287(17) 0.0339(10) Uiso 1.000000 R .
C48 C -0.04157(17) 0.1174(2) 0.06922(17) 0.0228(7) Uani 1.000000 . .
C49 C -0.06705(19) 0.0468(3) 0.10962(19) 0.0318(9) Uani 1.000000 . .
H49a H -0.0427(9) 0.0465(10) 0.1589(4) 0.0477(13) Uiso 1.000000 GR .
H49b H -0.1159(3) 0.0539(9) 0.1100(12) 0.0477(13) Uiso 1.000000 GR .
H49c H -0.0592(12) -0.0061(3) 0.0863(8) 0.0477(13) Uiso 1.000000 GR .
C50 C -0.1024(2) 0.3284(3) -0.0074(2) 0.0445(11) Uani 1.000000 . .
H50a H -0.0962(12) 0.3671(9) 0.0332(6) 0.0667(17) Uiso 1.000000 GR .
H50b H -0.0892(10) 0.3559(11) -0.0493(10) 0.0667(17) Uiso 1.000000 GR .
H50c H -0.1503(3) 0.3117(3) -0.0183(16) 0.0667(17) Uiso 1.000000 GR .
C44 C 0.11673(19) 0.1729(2) -0.0123(2) 0.0306(8) Uani 1.000000 . .
H44a H 0.1171(5) 0.2090(12) -0.0540(9) 0.0460(12) Uiso 1.000000 GR .
H44b H 0.1519(2) 0.1914(15) 0.0269(5) 0.0460(12) Uiso 1.000000 GR .
H44c H 0.1259(6) 0.1153(4) -0.0250(13) 0.0460(12) Uiso 1.000000 GR .
C52 C 0.77848(19) -0.0184(2) 0.17271(18) 0.0276(8) Uani 1.000000 . .
C68 C 0.4068(3) 0.7653(4) 0.8203(4) 0.0835(19) Uiso 1.000000 D .
C54 C 0.8524(2) 0.0858(2) 0.2809(2) 0.0342(9) Uani 1.000000 . .
C51 C 0.7060(2) 0.0653(2) 0.2710(2) 0.0386(10) Uani 1.000000 . .
C57 C 0.5802(4) 0.8885(4) 0.1304(3) 0.0803(19) Uani 1.000000 . .
H57a H 0.6161(4) 0.8816(4) 0.1726(3) 0.096(2) Uiso 1.000000 R .
H57b H 0.5396(4) 0.8562(4) 0.1382(3) 0.096(2) Uiso 1.000000 R .
C56 C 0.5625(3) 0.9794(3) 0.1179(3) 0.0559(13) Uani 1.000000 . .
H56a H 0.5126(3) 0.9882(3) 0.1108(3) 0.0671(16) Uiso 1.000000 R .
H56b H 0.5842(3) 1.0142(3) 0.1585(3) 0.0671(16) Uiso 1.000000 R .
C58 C 0.5909(3) 0.9985(3) 0.0510(3) 0.0523(12) Uani 1.000000 . .
H58a H 0.6374(3) 1.0219(3) 0.0628(3) 0.0628(15) Uiso 1.000000 R .
H58b H 0.5617(3) 1.0392(3) 0.0209(3) 0.0628(15) Uiso 1.000000 R .
C55 C 0.6033(5) 0.8619(5) 0.0679(4) 0.111(3) Uani 1.000000 . .
H55a H 0.5795(5) 0.8098(5) 0.0506(4) 0.133(4) Uiso 1.000000 R .
H55b H 0.6526(5) 0.8497(5) 0.0790(4) 0.133(4) Uiso 1.000000 R .
C69 C 0.4693(5) 0.7824(6) 0.9402(5) 0.108(4) Uiso 0.92(2) . 1
C71 C 0.4051(6) 0.7413(7) 0.8977(6) 0.150(4) Uiso 1.000000 . 1

loop_
_atom_site_aniso_label
_atom_site_aniso_U_11
_atom_site_aniso_U_22
_atom_site_aniso_U_33
_atom_site_aniso_U_12
_atom_site_aniso_U_13
_atom_site_aniso_U_23
Co1 0.0203(2) 0.0128(2) 0.0117(2) -0.00042(17) 0.00241(16) -0.00046(16)
Co2 0.0396(3) 0.0229(3) 0.0217(2) -0.0016(2) 0.0092(2) 0.00118(19)
N1 0.0222(14) 0.0175(13) 0.0132(12) -0.0003(11) 0.0011(11) -0.0029(10)
N4 0.0207(14) 0.0168(13) 0.0138(12) 0.0010(11) 0.0019(10) -0.0011(10)
O1 0.0612(19) 0.0261(14) 0.0266(14) -0.0039(13) 0.0116(13) -0.0002(12)
O2 0.0579(19) 0.0340(16) 0.0356(15) 0.0063(14) 0.0142(14) 0.0108(13)
O5 0.062(2) 0.081(3) 0.0434(19) 0.0022(19) 0.0220(17) -0.0179(18)
N3 0.0215(14) 0.0179(14) 0.0163(13) 0.0004(11) 0.0024(11) 0.0002(11)
N2 0.0220(14) 0.0155(13) 0.0135(12) 0.0005(11) 0.0023(11) -0.0005(10)
C33 0.0246(17) 0.0138(15) 0.0128(14) 0.0045(13) -0.0016(12) -0.0039(12)
N5 0.0216(14) 0.0174(13) 0.0142(12) -0.0025(11) 0.0028(11) 0.0001(10)
O3 0.052(2) 0.067(2) 0.0330(16) -0.0099(17) 0.0013(15) 0.0039(15)
O4 0.075(2) 0.0464(19) 0.065(2) -0.0020(17) 0.049(2) 0.0014(16)
C53 0.038(2) 0.0266(19) 0.0257(18) 0.0006(16) 0.0101(16) -0.0015(16)
O6 0.062(3) 0.137(4) 0.066(3) 0.006(3) 0.007(2) -0.033(3)
C62 0.047(3) 0.093(4) 0.044(3) 0.004(3) 0.009(2) 0.003(3)
C61 0.066(4) 0.167(7) 0.035(3) 0.046(4) 0.008(3) 0.018(4)
C59 0.054(3) 0.053(3) 0.049(3) 0.003(2) 0.005(2) -0.011(2)
C60 0.113(5) 0.141(7) 0.038(3) 0.069(5) -0.000(3) 0.010(4)
C2 0.0314(19) 0.0173(16) 0.0191(16) 0.0072(14) 0.0051(14) 0.0008(13)
C7 0.0304(19) 0.0167(16) 0.0163(15) 0.0028(14) 0.0028(13) 0.0008(13)
C3 0.0228(17) 0.0207(16) 0.0122(14) -0.0034(13) 0.0019(13) 0.0003(12)
C1 0.0225(17) 0.0243(17) 0.0144(15) -0.0031(14) 0.0031(13) -0.0025(13)
C17 0.0271(18) 0.0174(16) 0.0155(15) -0.0007(13) 0.0061(13) -0.0035(12)
C22 0.0292(19) 0.0237(17) 0.0175(16) -0.0038(14) 0.0065(14) -0.0011(13)
C21 0.046(2) 0.029(2) 0.0183(17) -0.0079(17) 0.0037(16) -0.0082(15)
C20 0.057(3) 0.0202(18) 0.0268(19) -0.0002(17) 0.0078(18) -0.0068(15)
C23 0.102(4) 0.026(2) 0.044(3) 0.003(2) 0.006(3) -0.013(2)
C19 0.042(2) 0.0232(18) 0.0255(18) 0.0106(16) 0.0064(16) -0.0027(15)
C18 0.0304(19) 0.0231(17) 0.0176(16) 0.0029(15) 0.0041(14) -0.0025(13)
C25 0.0267(19) 0.0297(19) 0.0236(17) 0.0067(15) 0.0005(15) -0.0046(15)
C24 0.033(2) 0.033(2) 0.0160(16) -0.0028(16) 0.0004(14) -0.0002(14)
C4 0.035(2) 0.0218(17) 0.0157(15) -0.0050(15) 0.0043(14) 0.0017(13)
C5 0.045(2) 0.0165(17) 0.0221(17) -0.0066(15) 0.0059(16) 0.0040(14)
C6 0.045(2) 0.0178(17) 0.0198(17) 0.0030(15) 0.0062(16) 0.0015(14)
C8 0.0247(17) 0.0141(15) 0.0153(15) 0.0038(13) 0.0057(13) 0.0020(12)
C9 0.0226(17) 0.0280(18) 0.0175(15) 0.0017(14) 0.0033(13) -0.0016(14)
C10 0.0280(19) 0.0282(19) 0.0244(17) -0.0031(15) 0.0074(15) -0.0013(15)
C11 0.0303(19) 0.0207(17) 0.0192(16) 0.0030(14) 0.0090(14) 0.0015(13)
C12 0.0335(19) 0.0178(16) 0.0156(15) 0.0066(14) 0.0028(14) 0.0010(13)
C13 0.0253(18) 0.0145(15) 0.0196(16) 0.0054(13) 0.0035(13) -0.0005(12)
C14 0.033(2) 0.0223(17) 0.0223(17) -0.0003(15) 0.0049(15) -0.0046(14)
C16 0.047(2) 0.035(2) 0.0211(18) -0.0024(18) 0.0137(17) 0.0033(16)
C15 0.026(2) 0.067(3) 0.0209(18) -0.0110(19) 0.0033(15) -0.0053(18)
C34 0.0284(18) 0.0135(15) 0.0156(15) 0.0071(13) 0.0010(13) -0.0010(12)
C36 0.037(2) 0.0157(16) 0.0139(15) 0.0084(14) 0.0004(14) 0.0011(12)
C37 0.0303(19) 0.0223(17) 0.0177(16) 0.0106(15) -0.0020(14) -0.0066(13)
C38 0.0208(17) 0.0236(18) 0.0254(17) 0.0029(14) -0.0029(14) -0.0089(14)
C39 0.0210(17) 0.0195(16) 0.0195(16) 0.0051(13) 0.0021(13) -0.0040(13)
C40 0.0258(18) 0.0255(18) 0.0234(17) -0.0046(15) 0.0032(14) -0.0038(14)
C41 0.036(2) 0.038(2) 0.0198(17) 0.0093(17) -0.0062(15) -0.0074(16)
C35 0.036(2) 0.0196(17) 0.0185(16) 0.0004(15) 0.0035(14) 0.0025(13)
C27 0.0253(17) 0.0162(16) 0.0141(14) 0.0020(13) 0.0018(13) 0.0005(12)
C26 0.0239(17) 0.0171(16) 0.0143(14) -0.0007(13) 0.0024(12) -0.0004(12)
C31 0.0224(17) 0.0184(16) 0.0119(14) -0.0034(13) 0.0033(12) 0.0002(12)
C30 0.0302(19) 0.0223(17) 0.0166(15) -0.0065(14) -0.0005(14) -0.0023(13)
C29 0.037(2) 0.0188(17) 0.0217(17) -0.0081(15) 0.0021(15) -0.0039(14)
C28 0.035(2) 0.0174(16) 0.0173(16) 0.0001(14) 0.0029(14) 0.0009(13)
C32 0.0232(17) 0.0179(16) 0.0152(15) -0.0035(13) 0.0048(13) 0.0016(12)
N6 0.0234(15) 0.0200(14) 0.0182(13) -0.0026(11) 0.0006(11) 0.0018(11)
C42 0.0257(18) 0.0179(16) 0.0153(15) -0.0031(13) -0.0018(13) -0.0024(12)
C43 0.034(2) 0.0190(17) 0.0180(16) -0.0058(14) 0.0036(14) -0.0029(13)
C45 0.045(2) 0.0212(18) 0.0188(17) -0.0025(16) 0.0030(16) -0.0007(14)
C46 0.044(2) 0.0235(18) 0.0165(16) 0.0076(16) -0.0059(15) -0.0067(14)
C47 0.030(2) 0.037(2) 0.0166(16) 0.0042(16) -0.0005(14) -0.0073(15)
C48 0.0246(18) 0.0288(18) 0.0133(15) -0.0038(14) -0.0021(13) -0.0032(13)
C49 0.028(2) 0.044(2) 0.0229(18) -0.0077(17) 0.0028(15) 0.0030(16)
C50 0.063(3) 0.033(2) 0.032(2) 0.019(2) -0.008(2) -0.0092(18)
C44 0.036(2) 0.0263(19) 0.032(2) -0.0055(16) 0.0121(17) 0.0032(16)
C52 0.037(2) 0.0269(19) 0.0202(17) -0.0044(16) 0.0088(15) 0.0058(15)
C54 0.044(2) 0.035(2) 0.0245(19) -0.0043(18) 0.0090(18) 0.0030(16)
C51 0.058(3) 0.025(2) 0.037(2) -0.0001(18) 0.019(2) 0.0023(17)
C57 0.109(5) 0.077(4) 0.062(4) -0.006(4) 0.034(4) 0.006(3)
C56 0.069(3) 0.057(3) 0.046(3) -0.008(3) 0.023(2) -0.017(2)
C58 0.054(3) 0.061(3) 0.045(3) 0.007(2) 0.017(2) -0.005(2)
C55 0.169(8) 0.081(5) 0.072(4) 0.079(5) -0.008(5) -0.014(4)

loop_
_atom_type_symbol
_atom_type_scat_dispersion_real
_atom_type_scat_dispersion_imag
_atom_type_scat_Cromer_Mann_a1
_atom_type_scat_Cromer_Mann_a2
_atom_type_scat_Cromer_Mann_a3
_atom_type_scat_Cromer_Mann_a4
_atom_type_scat_Cromer_Mann_b1
_atom_type_scat_Cromer_Mann_b2
_atom_type_scat_Cromer_Mann_b3
_atom_type_scat_Cromer_Mann_b4
_atom_type_scat_Cromer_Mann_c
_atom_type_scat_source
_atom_type_scat_dispersion_source
H 0.00000 0.00000 0.49300 0.32291 0.14019 0.04081 10.51090 26.12570 3.14236 57.79970 0.0030380000826 'International Tables Volume C Table 6.1.1.4 (pp. 500-502)' 'Henke, Gullikson and Davis, At. Data and Nucl. Data Tables, 1993, 54, 2'
C 0.00347 0.00161 2.31000 1.02000 1.58860 0.86500 20.84390 10.20750 0.56870 51.65120 0.215599998832 'International Tables Volume C Table 6.1.1.4 (pp. 500-502)' 'Henke, Gullikson and Davis, At. Data and Nucl. Data Tables, 1993, 54, 2'
Co 0.35655 0.96576 12.28410 7.34090 4.00340 2.34880 4.27910 0.27840 13.53590 71.16920 1.01180005074 'International Tables Volume C Table 6.1.1.4 (pp. 500-502)' 'Henke, Gullikson and Davis, At. Data and Nucl. Data Tables, 1993, 54, 2'
O 0.01158 0.00611 3.04850 2.28680 1.54630 0.86700 13.27710 5.70110 0.32390 32.90890 0.250800013542 'International Tables Volume C Table 6.1.1.4 (pp. 500-502)' 'Henke, Gullikson and Davis, At. Data and Nucl. Data Tables, 1993, 54, 2'
N 0.00653 0.00323 12.21260 3.13220 2.01250 1.16630 0.00570 9.89330 28.99750 0.58260 -11.5290002823 'International Tables Volume C Table 6.1.1.4 (pp. 500-502)' 'Henke, Gullikson and Davis, At. Data and Nucl. Data Tables, 1993, 54, 2'

loop_
_geom_angle_atom_site_label_1
_geom_angle_atom_site_label_2
_geom_angle_atom_site_label_3
_geom_angle
N4 Co1 N1 97.43(11)
N3 Co1 N1 160.99(11)
N3 Co1 N4 96.63(11)
N2 Co1 N1 79.95(11)
N2 Co1 N4 140.83(11)
N2 Co1 N3 81.06(11)
N5 Co1 N1 89.70(11)
N5 Co1 N4 80.39(10)
N5 Co1 N3 105.24(11)
N5 Co1 N2 138.21(11)
C52 Co2 C53 109.06(16)
C54 Co2 C53 107.21(18)
C54 Co2 C52 108.15(18)
C51 Co2 C53 112.48(18)
C51 Co2 C52 108.75(17)
C51 Co2 C54 111.10(19)
C1 N1 Co1 114.6(2)
C17 N1 Co1 127.6(2)
C17 N1 C1 116.6(3)
C33 N4 Co1 131.2(2)
C27 N4 Co1 112.0(2)
C27 N4 C33 116.8(3)
C55 O5 C58 105.4(4)
C2 N3 Co1 114.1(2)
C8 N3 Co1 128.9(2)
C8 N3 C2 115.8(3)
C7 N2 Co1 119.7(2)
C3 N2 Co1 120.6(2)
C3 N2 C7 119.7(3)
C34 C33 N4 118.3(3)
C39 C33 N4 120.7(3)
C39 C33 C34 120.9(3)
C26 N5 Co1 110.8(2)
C31 N5 Co1 129.8(2)
C31 N5 C26 117.7(3)
O2 C53 Co2 178.8(3)
C68 O7 C66 106.1(6)
C59 O6 C62 109.7(4)
H62a C62 O6 110.3(3)
H62b C62 O6 110.3(3)
H62b C62 H62a 108.5
C61 C62 O6 107.2(4)
C61 C62 H62a 110.3(4)
C61 C62 H62b 110.3(4)
H61a C61 C62 110.9(3)
H61b C61 C62 110.9(4)
H61b C61 H61a 108.9
C60 C61 C62 104.1(4)
C60 C61 H61a 110.9(5)
C60 C61 H61b 110.9(4)
H59a C59 O6 109.9(3)
H59b C59 O6 109.9(3)
H59b C59 H59a 108.3
C60 C59 O6 108.8(5)
C60 C59 H59a 109.9(4)
C60 C59 H59b 109.9(4)
C59 C60 C61 104.6(4)
H60a C60 C61 110.8(5)
H60a C60 C59 110.8(4)
H60b C60 C61 110.8(4)
H60b C60 C59 110.8(4)
H60b C60 H60a 108.9
H2 C2 N3 122.33(19)
C7 C2 N3 115.3(3)
C7 C2 H2 122.33(19)
C2 C7 N2 109.7(3)
C6 C7 N2 120.7(3)
C6 C7 C2 129.5(3)
C1 C3 N2 110.0(3)
C4 C3 N2 120.5(3)
C4 C3 C1 129.5(3)
C3 C1 N1 114.7(3)
H1 C1 N1 122.63(18)
H1 C1 C3 122.63(18)
C22 C17 N1 117.7(3)
C18 C17 N1 121.5(3)
C18 C17 C22 120.9(3)
C21 C22 C17 118.3(3)
C24 C22 C17 122.2(3)
C24 C22 C21 119.4(3)
H21 C21 C22 119.1(2)
C20 C21 C22 121.9(3)
C20 C21 H21 119.1(2)
C23 C20 C21 121.5(4)
C19 C20 C21 118.1(3)
C19 C20 C23 120.4(4)
H23a C23 C20 109.5
H23b C23 C20 109.5
H23b C23 H23a 109.5
H23c C23 C20 109.5
H23c C23 H23a 109.5
H23c C23 H23b 109.5
H19 C19 C20 118.9(2)
C18 C19 C20 122.1(3)
C18 C19 H19 118.9(2)
C19 C18 C17 118.3(3)
C25 C18 C17 122.7(3)
C25 C18 C19 119.0(3)
H25a C25 C18 109.5
H25b C25 C18 109.5
H25b C25 H25a 109.5
H25c C25 C18 109.5
H25c C25 H25a 109.5
H25c C25 H25b 109.5
H24a C24 C22 109.5
H24b C24 C22 109.5
H24b C24 H24a 109.5
H24c C24 C22 109.5
H24c C24 H24a 109.5
H24c C24 H24b 109.5
H4 C4 C3 120.1(2)
C5 C4 C3 119.9(3)
C5 C4 H4 120.1(2)
H5 C5 C4 120.1(2)
C6 C5 C4 119.8(3)
C6 C5 H5 120.1(2)
C5 C6 C7 119.5(3)
H6 C6 C7 120.2(2)
H6 C6 C5 120.2(2)
C9 C8 N3 122.0(3)
C13 C8 N3 117.8(3)
C13 C8 C9 120.2(3)
C10 C9 C8 119.0(3)
C15 C9 C8 121.9(3)
C15 C9 C10 119.0(3)
H10 C10 C9 118.9(2)
C11 C10 C9 122.2(3)
C11 C10 H10 118.9(2)
C12 C11 C10 117.5(3)
C16 C11 C10 122.0(3)
C16 C11 C12 120.4(3)
H12 C12 C11 118.67(19)
C13 C12 C11 122.7(3)
C13 C12 H12 118.7(2)
C12 C13 C8 118.3(3)
C14 C13 C8 122.8(3)
C14 C13 C12 118.8(3)
H14a C14 C13 109.5
H14b C14 C13 109.5
H14b C14 H14a 109.5
H14c C14 C13 109.5
H14c C14 H14a 109.5
H14c C14 H14b 109.5
H16a C16 C11 109.5
H16b C16 C11 109.5
H16b C16 H16a 109.5
H16c C16 C11 109.5
H16c C16 H16a 109.5
H16c C16 H16b 109.5
H15a C15 C9 109.5
H15b C15 C9 109.5
H15b C15 H15a 109.5
H15c C15 C9 109.5
H15c C15 H15a 109.5
H15c C15 H15b 109.5
C36 C34 C33 118.0(3)
C35 C34 C33 124.1(3)
C35 C34 C36 117.8(3)
H36 C36 C34 118.8(2)
C37 C36 C34 122.4(3)
C37 C36 H36 118.80(19)
C38 C37 C36 117.8(3)
C41 C37 C36 120.6(3)
C41 C37 C38 121.5(3)
H38 C38 C37 118.5(2)
C39 C38 C37 123.0(3)
C39 C38 H38 118.5(2)
C38 C39 C33 117.6(3)
C40 C39 C33 124.8(3)
C40 C39 C38 117.5(3)
H40a C40 C39 109.5
H40b C40 C39 109.5
H40b C40 H40a 109.5
H40c C40 C39 109.5
H40c C40 H40a 109.5
H40c C40 H40b 109.5
H41a C41 C37 109.5
H41b C41 C37 109.5
H41b C41 H41a 109.5
H41c C41 C37 109.5
H41c C41 H41a 109.5
H41c C41 H41b 109.5
H35a C35 C34 109.5
H35b C35 C34 109.5
H35b C35 H35a 109.5
H35c C35 C34 109.5
H35c C35 H35a 109.5
H35c C35 H35b 109.5
H27 C27 N4 120.93(18)
C26 C27 N4 118.1(3)
C26 C27 H27 120.93(18)
C27 C26 N5 113.5(3)
C28 C26 N5 123.1(3)
C28 C26 C27 123.3(3)
C30 C31 N5 121.8(3)
C32 C31 N5 116.8(3)
C32 C31 C30 121.3(3)
H30 C30 C31 120.14(19)
C29 C30 C31 119.7(3)
C29 C30 H30 120.14(19)
H29 C29 C30 120.56(19)
C28 C29 C30 118.9(3)
C28 C29 H29 120.6(2)
C29 C28 C26 118.8(3)
H28 C28 C26 120.61(19)
H28 C28 C29 120.6(2)
H32 C32 C31 119.99(17)
N6 C32 C31 120.0(3)
N6 C32 H32 119.99(19)
C42 N6 C32 119.6(3)
C43 C42 N6 123.2(3)
C48 C42 N6 115.7(3)
C48 C42 C43 121.0(3)
C45 C43 C42 117.8(3)
C44 C43 C42 121.9(3)
C44 C43 C45 120.3(3)
H45 C45 C43 118.8(2)
C46 C45 C43 122.4(3)
C46 C45 H45 118.8(2)
C47 C46 C45 118.4(3)
C50 C46 C45 121.4(4)
C50 C46 C47 120.3(4)
H47 C47 C46 119.1(2)
C48 C47 C46 121.7(3)
C48 C47 H47 119.1(2)
C47 C48 C42 118.6(3)
C49 C48 C42 120.0(3)
C49 C48 C47 121.4(3)
H49a C49 C48 109.5
H49b C49 C48 109.5
H49b C49 H49a 109.5
H49c C49 C48 109.5
H49c C49 H49a 109.5
H49c C49 H49b 109.5
H50a C50 C46 109.5
H50b C50 C46 109.5
H50b C50 H50a 109.5
H50c C50 C46 109.5
H50c C50 H50a 109.5
H50c C50 H50b 109.5
H44a C44 C43 109.5
H44b C44 C43 109.5
H44b C44 H44a 109.5
H44c C44 C43 109.5
H44c C44 H44a 109.5
H44c C44 H44b 109.5
O1 C52 Co2 178.5(3)
O3 C54 Co2 178.5(3)
O4 C51 Co2 178.9(4)
H57b C57 H57a 108.8
C56 C57 H57a 110.7(3)
C56 C57 H57b 110.7(3)
C55 C57 H57a 110.7(4)
C55 C57 H57b 110.7(5)
C55 C57 C56 105.2(5)
H56a C56 C57 111.2(3)
H56b C56 C57 111.2(3)
H56b C56 H56a 109.2
C58 C56 C57 102.6(4)
C58 C56 H56a 111.2(3)
C58 C56 H56b 111.2(3)
C56 C58 O5 105.5(4)
H58a C58 O5 110.6(3)
H58a C58 C56 110.6(3)
H58b C58 O5 110.6(3)
H58b C58 C56 110.6(3)
H58b C58 H58a 108.8
C57 C55 O5 111.6(5)
H55a C55 O5 109.3(4)
H55a C55 C57 109.3(5)
H55b C55 O5 109.3(4)
H55b C55 C57 109.3(5)
H55b C55 H55a 108.0

loop_
_geom_bond_atom_site_label_1
_geom_bond_atom_site_label_2
_geom_bond_distance
Co1 N1 1.978(3)
Co1 N4 2.012(3)
Co1 N3 1.945(3)
Co1 N2 1.810(3)
Co1 N5 2.029(3)
Co2 C53 1.756(4)
Co2 C52 1.765(4)
Co2 C54 1.766(4)
Co2 C51 1.761(4)
N1 C1 1.309(4)
N1 C17 1.450(4)
N4 C33 1.444(4)
N4 C27 1.286(4)
O1 C52 1.150(4)
O2 C53 1.155(4)
O5 C58 1.419(6)
O5 C55 1.376(7)
N3 C2 1.313(4)
N3 C8 1.446(4)
N2 C7 1.371(4)
N2 C3 1.373(4)
C33 C34 1.407(4)
C33 C39 1.407(5)
N5 C26 1.355(4)
N5 C31 1.349(4)
O3 C54 1.151(5)
O4 C51 1.154(5)
C66 O7 1.472(8)
C66 C69 1.263(10)
O7 C68 1.534(8)
O6 C62 1.352(6)
O6 C59 1.405(6)
C62 H62a 0.9900
C62 H62b 0.9900
C62 C61 1.510(7)
C61 H61a 0.9900
C61 H61b 0.9900
C61 C60 1.523(8)
C59 H59a 0.9900
C59 H59b 0.9900
C59 C60 1.431(7)
C60 H60a 0.9900
C60 H60b 0.9900
C2 H2 0.9500
C2 C7 1.416(5)
C7 C6 1.390(5)
C3 C1 1.417(5)
C3 C4 1.388(5)
C1 H1 0.9500
C17 C22 1.401(4)
C17 C18 1.389(5)
C22 C21 1.391(5)
C22 C24 1.508(5)
C21 H21 0.9500
C21 C20 1.380(6)
C20 C23 1.511(5)
C20 C19 1.386(5)
C23 H23a 0.9800
C23 H23b 0.9800
C23 H23c 0.9800
C19 H19 0.9500
C19 C18 1.390(5)
C18 C25 1.507(5)
C25 H25a 0.9800
C25 H25b 0.9800
C25 H25c 0.9800
C24 H24a 0.9800
C24 H24b 0.9800
C24 H24c 0.9800
C4 H4 0.9500
C4 C5 1.381(5)
C5 H5 0.9500
C5 C6 1.384(5)
C6 H6 0.9500
C8 C9 1.393(5)
C8 C13 1.406(4)
C9 C10 1.387(5)
C9 C15 1.507(5)
C10 H10 0.9500
C10 C11 1.385(5)
C11 C12 1.386(5)
C11 C16 1.506(5)
C12 H12 0.9500
C12 C13 1.385(4)
C13 C14 1.506(5)
C14 H14a 0.9800
C14 H14b 0.9800
C14 H14c 0.9800
C16 H16a 0.9800
C16 H16b 0.9800
C16 H16c 0.9800
C15 H15a 0.9800
C15 H15b 0.9800
C15 H15c 0.9800
C34 C36 1.398(4)
C34 C35 1.510(5)
C36 H36 0.9500
C36 C37 1.385(5)
C37 C38 1.382(5)
C37 C41 1.511(5)
C38 H38 0.9500
C38 C39 1.394(4)
C39 C40 1.501(5)
C40 H40a 0.9800
C40 H40b 0.9800
C40 H40c 0.9800
C41 H41a 0.9800
C41 H41b 0.9800
C41 H41c 0.9800
C35 H35a 0.9800
C35 H35b 0.9800
C35 H35c 0.9800
C27 H27 0.9500
C27 C26 1.458(4)
C26 C28 1.379(4)
C31 C30 1.388(4)
C31 C32 1.476(4)
C30 H30 0.9500
C30 C29 1.381(5)
C29 H29 0.9500
C29 C28 1.379(5)
C28 H28 0.9500
C32 H32 0.9500
C32 N6 1.263(4)
N6 C42 1.418(4)
C42 C43 1.398(5)
C42 C48 1.405(5)
C43 C45 1.395(5)
C43 C44 1.508(5)
C45 H45 0.9500
C45 C46 1.383(5)
C46 C47 1.387(5)
C46 C50 1.515(5)
C47 H47 0.9500
C47 C48 1.387(5)
C48 C49 1.500(5)
C49 H49a 0.9800
C49 H49b 0.9800
C49 H49c 0.9800
C50 H50a 0.9800
C50 H50b 0.9800
C50 H50c 0.9800
C44 H44a 0.9800
C44 H44b 0.9800
C44 H44c 0.9800
C68 C71 1.520(12)
C57 H57a 0.9900
C57 H57b 0.9900
C57 C56 1.510(8)
C57 C55 1.403(8)
C56 H56a 0.9900
C56 H56b 0.9900
C56 C58 1.501(6)
C58 H58a 0.9900
C58 H58b 0.9900
C55 H55a 0.9900
C55 H55b 0.9900
C69 C71 1.543(13)

loop_
_restr_distance_atom_site_label_1
_restr_distance_atom_site_label_2
_restr_distance_site_symmetry_2
_restr_distance_target
_restr_distance_target_weight_param
_restr_distance_diff
C68 O7 1 1.4000 0.0200 -0.1338
